data_7216423
loop_
_publ_author_name
'Bera, Santu'
'Maity, Suman Kumar'
'Haldar, Debasish'

_publ_section_title
;
 Photoelectrochemical properties of CdSe quantum dots doped disk-like
 tripeptide capsule
;
_journal_issue 22
_journal_name_full CrystEngComm
_journal_page_first 4834
_journal_paper_doi 10.1039/c3ce42582g
_journal_volume 16
_journal_year 2014
_chemical_absolute_configuration rm
_chemical_formula_moiety '2(C29 H43 N5 O11), H2 O'
_chemical_formula_sum 'C29 H44 N5 O11.5'
_chemical_formula_weight 646.69
_chemical_name_systematic
; 
 ? 
;
_space_group_IT_number 4
_symmetry_cell_setting monoclinic
_symmetry_space_group_name_Hall 'P 2yb'
_symmetry_space_group_name_H-M 'P 1 21 1'
_atom_sites_solution_hydrogens geom
_atom_sites_solution_primary direct
_atom_sites_solution_secondary difmap
_audit_creation_method SHELXL-97
_cell_angle_alpha 90.00
_cell_angle_beta 105.152(2)
_cell_angle_gamma 90.00
_cell_formula_units_Z 4
_cell_length_a 11.6087(13)
_cell_length_b 21.608(3)
_cell_length_c 14.0422(16)
_cell_measurement_reflns_used 9968
_cell_measurement_temperature 273(2)
_cell_measurement_theta_max 24.86
_cell_measurement_theta_min 2.41
_cell_volume 3399.9(7)
_computing_cell_refinement 'Bruker SMART'
_computing_data_collection 'Bruker SMART'
_computing_data_reduction 'Bruker SAINT'
_computing_molecular_graphics 'Bruker SHELXTL'
_computing_publication_material 'Bruker SHELXTL'
_computing_structure_refinement 'SHELXL-97 (Sheldrick, 1997)'
_computing_structure_solution 'SHELXS-97 (Sheldrick, 1990)'
_diffrn_ambient_temperature 273(2)
_diffrn_measured_fraction_theta_full 0.993
_diffrn_measured_fraction_theta_max 0.993
_diffrn_measurement_device_type 'CCD area detector'
_diffrn_measurement_method 'phi and omega scans'
_diffrn_radiation_monochromator graphite
_diffrn_radiation_source 'fine-focus sealed tube'
_diffrn_radiation_type MoK\a
_diffrn_radiation_wavelength 0.71073
_diffrn_reflns_av_R_equivalents 0.0636
_diffrn_reflns_av_sigmaI/netI 0.0611
_diffrn_reflns_limit_h_max 14
_diffrn_reflns_limit_h_min -14
_diffrn_reflns_limit_k_max 21
_diffrn_reflns_limit_k_min -27
_diffrn_reflns_limit_l_max 17
_diffrn_reflns_limit_l_min -17
_diffrn_reflns_number 55248
_diffrn_reflns_theta_full 27.00
_diffrn_reflns_theta_max 27.00
_diffrn_reflns_theta_min 1.50
_exptl_absorpt_coefficient_mu 0.098
_exptl_absorpt_correction_type none
_exptl_crystal_colour colourless
_exptl_crystal_density_diffrn 1.263
_exptl_crystal_density_meas 1.263
_exptl_crystal_density_method 'not measured'
_exptl_crystal_description needle
_exptl_crystal_F_000 1380.0
_exptl_crystal_size_max 0.421
_exptl_crystal_size_mid 0.275
_exptl_crystal_size_min 0.175
_refine_diff_density_max 0.323
_refine_diff_density_min -0.330
_refine_diff_density_rms 0.062
_refine_ls_abs_structure_details 'Flack H D (1983), Acta Cryst. A39, 876-881'
_refine_ls_abs_structure_Flack 0.100(11)
_refine_ls_extinction_method none
_refine_ls_goodness_of_fit_ref 1.050
_refine_ls_hydrogen_treatment mixed
_refine_ls_matrix_type full
_refine_ls_number_parameters 848
_refine_ls_number_reflns 12921
_refine_ls_number_restraints 1
_refine_ls_restrained_S_all 1.050
_refine_ls_R_factor_all 0.0996
_refine_ls_R_factor_gt 0.0631
_refine_ls_shift/su_max 0.000
_refine_ls_shift/su_mean 0.000
_refine_ls_structure_factor_coef Fsqd
_refine_ls_weighting_details 'calc w=1/[\s^2^(Fo^2^)+(0.0520P)^2^+7.0118P] where P=(Fo^2^+2Fc^2^)/3'
_refine_ls_weighting_scheme calc
_refine_ls_wR_factor_gt 0.1362
_refine_ls_wR_factor_ref 0.1687
_reflns_number_gt 10033
_reflns_number_total 12921
_reflns_threshold_expression >2sigma(I)
_cod_data_source_file c3ce42582g2.cif
_cod_data_source_block sb1
_cod_depositor_comments
;
The following automatic conversions were performed:

'_symmetry_cell_setting' value 'Monoclinic' changed to 'monoclinic'
according to
/usr/data/users/saulius/crontab/automatic-downloads/current/RSC/lib/dictionaries/cif_core.dic
dictionary named 'cif_core.dic' version 2.4.2 from 2011-04-26.

Automatic conversion script
Id: cif_fix_values 2281 2013-09-26 08:29:07Z andrius 
;
_cod_original_cell_volume 3400.0(7)
_cod_original_sg_symbol_H-M 'P2(1)   '
_cod_database_code 7216423
_exptl_crystal_f_000' 1380.76

loop_
_symmetry_equiv_pos_as_xyz
'x, y, z'
'-x, y+1/2, -z'

loop_
_atom_site_label
_atom_site_type_symbol
_atom_site_fract_x
_atom_site_fract_y
_atom_site_fract_z
_atom_site_U_iso_or_equiv
_atom_site_adp_type
_atom_site_occupancy
_atom_site_symmetry_multiplicity
_atom_site_calc_flag
_atom_site_refinement_flags
O36 O 0.7394(3) 0.81104(17) -0.0284(2) 0.0338(8) Uani 1 1 d .
O1S O 0.6798(4) 0.97853(19) 0.8799(3) 0.0394(9) Uani 1 1 d .
N40 N 0.5399(3) 1.18838(17) 0.3566(3) 0.0198(7) Uani 1 1 d .
H108 H 0.5266 1.2135 0.4000 0.024 Uiso 1 1 calc R
O3 O 0.3668(2) 1.14736(16) 0.3589(2) 0.0254(7) Uani 1 1 d .
O4 O 0.7588(2) 1.14034(14) 0.4743(2) 0.0214(6) Uani 1 1 d .
O5 O 1.1002(3) 1.02631(15) 0.6475(2) 0.0269(7) Uani 1 1 d .
O6 O 0.8641(3) 0.79782(16) 0.6939(2) 0.0297(7) Uani 1 1 d .
O7 O 0.9127(3) 0.87593(19) 0.8014(3) 0.0395(9) Uani 1 1 d .
O8 O 1.2977(3) 0.91982(16) 0.6751(2) 0.0278(7) Uani 1 1 d .
O9 O 1.2973(3) 0.8904(2) 0.8289(2) 0.0441(10) Uani 1 1 d .
O10 O 0.9213(4) 0.99376(18) 0.0896(2) 0.0428(10) Uani 1 1 d .
O11 O 0.8513(3) 0.81641(16) 0.1312(2) 0.0299(7) Uani 1 1 d .
O12 O 0.4652(3) 1.11000(15) 0.2501(2) 0.0257(7) Uani 1 1 d .
O13 O 0.7403(3) 1.15117(15) -0.0301(2) 0.0276(7) Uani 1 1 d .
N47 N 1.1192(3) 0.74170(17) 0.3854(3) 0.0199(7) Uani 1 1 d .
H106 H 1.1521 0.7116 0.4226 0.024 Uiso 1 1 calc R
O15 O 1.3042(3) 0.77222(15) 0.3955(2) 0.0256(7) Uani 1 1 d .
O16 O 0.6941(3) 1.14123(16) 0.1178(2) 0.0287(7) Uani 1 1 d .
O17 O 0.6501(3) 0.96175(17) 0.0725(2) 0.0393(9) Uani 1 1 d .
O18 O 0.9856(2) 0.81826(14) 0.4834(2) 0.0224(6) Uani 1 1 d .
O19 O 0.6572(3) 0.92402(16) 0.6092(2) 0.0286(7) Uani 1 1 d .
O20 O 0.5151(3) 1.09170(19) 0.7270(2) 0.0385(9) Uani 1 1 d .
O21 O 0.4871(4) 1.0842(3) 0.5641(3) 0.0663(15) Uani 1 1 d .
O22 O 0.9736(3) 1.10275(18) 0.7905(3) 0.0386(9) Uani 1 1 d .
N46 N 0.9062(3) 0.86687(19) 0.0080(3) 0.0266(9) Uani 1 1 d .
H46 H 0.8906 0.8736 -0.0545 0.032 Uiso 1 1 calc R
N2 N 1.0099(3) 0.94129(17) 0.2315(2) 0.0200(7) Uani 1 1 d .
H2 H 1.0508 0.9085 0.2523 0.024 Uiso 1 1 calc R
N3 N 0.7986(3) 1.11377(17) 0.3280(2) 0.0176(7) Uani 1 1 d .
H3 H 0.7808 1.1233 0.2664 0.021 Uiso 1 1 calc R
N4 N 1.0607(3) 0.92520(17) 0.6091(2) 0.0198(7) Uani 1 1 d .
H4 H 1.0299 0.8989 0.5636 0.024 Uiso 1 1 calc R
N5 N 0.5934(3) 1.00563(17) 0.2016(2) 0.0198(7) Uani 1 1 d .
H5 H 0.5508 1.0351 0.2156 0.024 Uiso 1 1 calc R
N6 N 0.8485(3) 0.83088(17) 0.3339(2) 0.0180(7) Uani 1 1 d .
H6 H 0.8280 0.8162 0.2749 0.022 Uiso 1 1 calc R
C60 C 1.1866(4) 0.7846(2) 0.3575(3) 0.0201(9) Uani 1 1 d .
O30 O 1.1475(3) 0.82938(15) 0.3049(2) 0.0260(7) Uani 1 1 d .
N9 N 0.7003(3) 1.02435(18) 0.5834(3) 0.0234(8) Uani 1 1 d .
H9 H 0.7273 1.0494 0.5469 0.028 Uiso 1 1 calc R
O35 O 0.8910(3) 1.0129(2) 0.8144(3) 0.0532(11) Uani 1 1 d .
C1 C 0.5585(5) 0.7638(3) -0.1075(4) 0.0533(17) Uani 1 1 d .
H1A H 0.5291 0.8040 -0.1309 0.080 Uiso 1 1 calc R
H1B H 0.4932 0.7382 -0.1014 0.080 Uiso 1 1 calc R
H1C H 0.5967 0.7452 -0.1534 0.080 Uiso 1 1 calc R
C2 C 0.6484(4) 0.7700(2) -0.0072(3) 0.0296(11) Uani 1 1 d .
C3 C 0.8332(4) 0.8305(2) 0.0435(3) 0.0248(9) Uani 1 1 d .
C4 C 1.0112(4) 0.8951(2) 0.0736(3) 0.0240(9) Uani 1 1 d .
H4A H 1.0552 0.8640 0.1197 0.029 Uiso 1 1 calc R
C5 C 0.9751(4) 0.9493(2) 0.1322(3) 0.0251(10) Uani 1 1 d .
C6 C 0.9865(3) 0.9807(2) 0.3051(3) 0.0184(8) Uani 1 1 d .
C7 C 0.9099(3) 1.0313(2) 0.2816(3) 0.0187(8) Uani 1 1 d .
H7 H 0.8765 1.0420 0.2160 0.022 Uiso 1 1 calc R
C8 C 0.8836(3) 1.0662(2) 0.3578(3) 0.0166(8) Uani 1 1 d .
C9 C 0.7413(3) 1.1464(2) 0.3844(3) 0.0183(8) Uani 1 1 d .
C10 C 0.6500(3) 1.1931(2) 0.3273(3) 0.0199(9) Uani 1 1 d .
H10 H 0.6338 1.1841 0.2566 0.024 Uiso 1 1 calc R
C11 C 0.4580(3) 1.1452(2) 0.3168(3) 0.0194(8) Uani 1 1 d .
C12 C 0.2646(4) 1.1039(2) 0.3303(4) 0.0297(11) Uani 1 1 d .
C13 C 0.3075(4) 1.0372(2) 0.3497(4) 0.0346(12) Uani 1 1 d .
H13A H 0.3537 1.0260 0.3047 0.052 Uiso 1 1 calc R
H13B H 0.2399 1.0101 0.3402 0.052 Uiso 1 1 calc R
H13C H 0.3559 1.0334 0.4163 0.052 Uiso 1 1 calc R
C14 C 0.1979(4) 1.1142(3) 0.2235(4) 0.0410(13) Uani 1 1 d .
H14A H 0.1774 1.1571 0.2132 0.061 Uiso 1 1 calc R
H14B H 0.1264 1.0897 0.2079 0.061 Uiso 1 1 calc R
H14C H 0.2476 1.1022 0.1817 0.061 Uiso 1 1 calc R
C15 C 0.9371(3) 1.05200(19) 0.4561(3) 0.0155(8) Uani 1 1 d .
H15 H 0.9225 1.0763 0.5063 0.019 Uiso 1 1 calc R
C16 C 1.0128(3) 1.00095(19) 0.4785(3) 0.0171(8) Uani 1 1 d .
C17 C 1.0632(3) 0.9853(2) 0.5856(3) 0.0181(8) Uani 1 1 d .
C18 C 1.1084(4) 0.9038(2) 0.7092(3) 0.0208(9) Uani 1 1 d .
H18 H 1.0790 0.9320 0.7522 0.025 Uiso 1 1 calc R
C19 C 1.0588(4) 0.8388(2) 0.7218(3) 0.0229(9) Uani 1 1 d .
H19A H 1.0529 0.8150 0.6622 0.028 Uiso 1 1 calc R
H19B H 1.1142 0.8177 0.7757 0.028 Uiso 1 1 calc R
C20 C 0.9372(4) 0.8414(2) 0.7427(3) 0.0232(9) Uani 1 1 d .
C21 C 0.7496(4) 0.7950(3) 0.7168(4) 0.0342(11) Uani 1 1 d .
H21A H 0.7615 0.7869 0.7859 0.051 Uiso 1 1 calc R
H21B H 0.7025 0.7624 0.6791 0.051 Uiso 1 1 calc R
H21C H 0.7089 0.8338 0.7004 0.051 Uiso 1 1 calc R
C22 C 1.2447(4) 0.9039(2) 0.7451(3) 0.0265(10) Uani 1 1 d .
C23 C 1.4270(4) 0.9254(3) 0.7072(4) 0.0399(13) Uani 1 1 d .
H23A H 1.4483 0.9578 0.7552 0.060 Uiso 1 1 calc R
H23B H 1.4573 0.9350 0.6515 0.060 Uiso 1 1 calc R
H23C H 1.4607 0.8870 0.7359 0.060 Uiso 1 1 calc R
C24 C 1.0371(4) 0.9649(2) 0.4034(3) 0.0183(8) Uani 1 1 d .
H24 H 1.0867 0.9305 0.4189 0.022 Uiso 1 1 calc R
C25 C 1.0917(4) 0.9218(3) 0.0137(4) 0.0346(11) Uani 1 1 d .
H25A H 1.1092 0.8902 -0.0286 0.052 Uiso 1 1 calc R
H25B H 1.1646 0.9362 0.0576 0.052 Uiso 1 1 calc R
H25C H 1.0519 0.9557 -0.0257 0.052 Uiso 1 1 calc R
C26 C 0.5896(5) 0.7986(4) 0.0667(5) 0.0555(18) Uani 1 1 d .
H26A H 0.6450 0.7987 0.1309 0.083 Uiso 1 1 calc R
H26B H 0.5204 0.7748 0.0688 0.083 Uiso 1 1 calc R
H26C H 0.5663 0.8403 0.0473 0.083 Uiso 1 1 calc R
C27 C 0.7039(6) 0.7077(3) 0.0265(5) 0.0534(16) Uani 1 1 d .
H27A H 0.7387 0.6910 -0.0229 0.080 Uiso 1 1 calc R
H27B H 0.6435 0.6800 0.0366 0.080 Uiso 1 1 calc R
H27C H 0.7646 0.7126 0.0873 0.080 Uiso 1 1 calc R
C28 C 0.7007(4) 1.2588(2) 0.3463(4) 0.0302(11) Uani 1 1 d .
H28A H 0.6437 1.2879 0.3094 0.045 Uiso 1 1 calc R
H28B H 0.7733 1.2616 0.3260 0.045 Uiso 1 1 calc R
H28C H 0.7167 1.2681 0.4154 0.045 Uiso 1 1 calc R
C29 C 0.1916(4) 1.1235(3) 0.4006(5) 0.0444(14) Uani 1 1 d .
H29A H 0.2376 1.1174 0.4674 0.067 Uiso 1 1 calc R
H29B H 0.1201 1.0991 0.3883 0.067 Uiso 1 1 calc R
H29C H 0.1709 1.1665 0.3904 0.067 Uiso 1 1 calc R
C30 C 0.9290(5) 1.1802(3) 0.0899(5) 0.0589(18) Uani 1 1 d .
H30A H 0.9004 1.1743 0.1475 0.088 Uiso 1 1 calc R
H30B H 0.9914 1.2106 0.1033 0.088 Uiso 1 1 calc R
H30C H 0.9595 1.1418 0.0724 0.088 Uiso 1 1 calc R
C31 C 0.8273(4) 1.2021(2) 0.0052(4) 0.0305(11) Uani 1 1 d .
C32 C 0.6806(4) 1.1262(2) 0.0312(3) 0.0230(9) Uani 1 1 d .
N45 N 0.5988(3) 1.08477(18) -0.0161(3) 0.0234(8) Uani 1 1 d .
H33 H 0.5898 1.0774 -0.0778 0.028 Uiso 1 1 calc R
C34 C 0.5252(4) 1.0523(2) 0.0384(3) 0.0228(9) Uani 1 1 d .
H34 H 0.4960 1.0822 0.0792 0.027 Uiso 1 1 calc R
C35 C 0.5974(4) 1.0014(2) 0.1056(3) 0.0222(9) Uani 1 1 d .
C36 C 0.6514(3) 0.9669(2) 0.2807(3) 0.0166(8) Uani 1 1 d .
C37 C 0.7195(3) 0.9157(2) 0.2698(3) 0.0187(9) Uani 1 1 d .
H37 H 0.7258 0.9043 0.2075 0.022 Uiso 1 1 calc R
C38 C 0.7785(3) 0.8813(2) 0.3528(3) 0.0172(8) Uani 1 1 d .
C39 C 0.9432(3) 0.80285(19) 0.3965(3) 0.0166(8) Uani 1 1 d .
C40 C 0.9898(4) 0.7462(2) 0.3522(3) 0.0196(9) Uani 1 1 d .
H107 H 0.9654 0.7491 0.2801 0.024 Uiso 1 1 calc R
C41 C 1.3970(4) 0.8152(3) 0.3804(4) 0.0340(12) Uani 1 1 d .
C42 C 1.3983(5) 0.8150(4) 0.2728(4) 0.061(2) Uani 1 1 d .
H42A H 1.4042 0.7732 0.2515 0.091 Uiso 1 1 calc R
H42B H 1.4654 0.8385 0.2650 0.091 Uiso 1 1 calc R
H42C H 1.3259 0.8333 0.2338 0.091 Uiso 1 1 calc R
C43 C 0.7618(5) 1.2578(3) 0.0306(4) 0.0404(13) Uani 1 1 d .
H43A H 0.6974 1.2687 -0.0252 0.061 Uiso 1 1 calc R
H43B H 0.8160 1.2920 0.0476 0.061 Uiso 1 1 calc R
H43C H 0.7304 1.2480 0.0856 0.061 Uiso 1 1 calc R
C44 C 0.9337(4) 0.6883(2) 0.3849(4) 0.0284(10) Uani 1 1 d .
H44A H 0.9591 0.6523 0.3559 0.043 Uiso 1 1 calc R
H44B H 0.8483 0.6915 0.3637 0.043 Uiso 1 1 calc R
H44C H 0.9586 0.6850 0.4555 0.043 Uiso 1 1 calc R
C45 C 1.5118(4) 0.7862(3) 0.4449(5) 0.0482(16) Uani 1 1 d .
H45A H 1.5109 0.7885 0.5130 0.072 Uiso 1 1 calc R
H45B H 1.5796 0.8084 0.4355 0.072 Uiso 1 1 calc R
H45C H 1.5165 0.7437 0.4266 0.072 Uiso 1 1 calc R
C46 C 1.3795(5) 0.8789(3) 0.4190(5) 0.0490(15) Uani 1 1 d .
H46A H 1.3130 0.8988 0.3744 0.073 Uiso 1 1 calc R
H46B H 1.4503 0.9031 0.4245 0.073 Uiso 1 1 calc R
H46C H 1.3643 0.8752 0.4828 0.073 Uiso 1 1 calc R
C47 C 0.7662(3) 0.8965(2) 0.4460(3) 0.0170(8) Uani 1 1 d .
H105 H 0.8024 0.8725 0.5006 0.020 Uiso 1 1 calc R
C48 C 0.6990(3) 0.94817(19) 0.4560(3) 0.0162(8) Uani 1 1 d .
C49 C 0.6837(3) 0.9639(2) 0.5568(3) 0.0206(9) Uani 1 1 d .
C61 C 0.6735(4) 1.0476(2) 0.6723(3) 0.0219(9) Uani 1 1 d .
H50 H 0.6734 1.0126 0.7166 0.026 Uiso 1 1 calc R
C51 C 0.5489(4) 1.0765(2) 0.6455(3) 0.0291(10) Uani 1 1 d .
C52 C 0.3957(5) 1.1170(3) 0.7104(4) 0.0490(16) Uani 1 1 d .
H52A H 0.3863 1.1510 0.6651 0.073 Uiso 1 1 calc R
H52B H 0.3836 1.1311 0.7718 0.073 Uiso 1 1 calc R
H52C H 0.3381 1.0855 0.6832 0.073 Uiso 1 1 calc R
C53 C 0.7659(4) 1.0942(2) 0.7262(3) 0.0256(10) Uani 1 1 d .
H53A H 0.7812 1.1238 0.6789 0.031 Uiso 1 1 calc R
H53B H 0.7341 1.1168 0.7733 0.031 Uiso 1 1 calc R
C54 C 0.8815(4) 1.0638(2) 0.7796(3) 0.0280(10) Uani 1 1 d .
C55 C 1.0871(5) 1.0802(3) 0.8514(4) 0.0457(15) Uani 1 1 d .
H55A H 1.0788 1.0699 0.9158 0.069 Uiso 1 1 calc R
H55B H 1.1466 1.1118 0.8572 0.069 Uiso 1 1 calc R
H55C H 1.1107 1.0441 0.8215 0.069 Uiso 1 1 calc R
C56 C 0.6422(3) 0.9835(2) 0.3750(3) 0.0175(8) Uani 1 1 d .
H56 H 0.5980 1.0181 0.3831 0.021 Uiso 1 1 calc R
C57 C 0.4182(4) 1.0219(3) -0.0342(4) 0.0356(12) Uani 1 1 d .
H57A H 0.3729 1.0529 -0.0771 0.053 Uiso 1 1 calc R
H57B H 0.3685 1.0022 0.0018 0.053 Uiso 1 1 calc R
H57C H 0.4462 0.9915 -0.0728 0.053 Uiso 1 1 calc R
C58 C 0.8705(5) 1.2166(3) -0.0854(4) 0.0439(14) Uani 1 1 d .
H58A H 0.9120 1.1814 -0.1017 0.066 Uiso 1 1 calc R
H58B H 0.9234 1.2515 -0.0721 0.066 Uiso 1 1 calc R
H58C H 0.8033 1.2260 -0.1398 0.066 Uiso 1 1 calc R
H96 H 0.756(7) 0.980(4) 0.871(6) 0.09(3) Uiso 1 1 d .
H95 H 0.700(6) 0.962(4) 0.943(6) 0.08(2) Uiso 1 1 d .

loop_
_atom_site_aniso_label
_atom_site_aniso_U_11
_atom_site_aniso_U_22
_atom_site_aniso_U_33
_atom_site_aniso_U_23
_atom_site_aniso_U_13
_atom_site_aniso_U_12
O36 0.0411(19) 0.038(2) 0.0201(15) -0.0010(15) 0.0037(13) -0.0186(16)
O1S 0.048(2) 0.046(2) 0.0258(18) 0.0087(17) 0.0121(16) 0.0040(18)
N40 0.0149(16) 0.021(2) 0.0240(18) -0.0048(15) 0.0060(14) -0.0012(14)
O3 0.0167(14) 0.0265(18) 0.0351(17) 0.0011(14) 0.0108(12) -0.0011(13)
O4 0.0247(15) 0.0213(17) 0.0180(14) 0.0033(12) 0.0049(11) 0.0026(13)
O5 0.0390(18) 0.0193(17) 0.0194(15) -0.0007(13) 0.0023(13) 0.0003(14)
O6 0.0278(17) 0.027(2) 0.0353(18) -0.0006(15) 0.0095(14) -0.0027(14)
O7 0.043(2) 0.047(2) 0.0336(19) -0.0136(17) 0.0188(16) -0.0096(17)
O8 0.0271(16) 0.0282(19) 0.0279(16) 0.0000(14) 0.0067(13) 0.0006(14)
O9 0.0358(19) 0.059(3) 0.0305(19) 0.0144(18) -0.0040(15) -0.0109(18)
O10 0.074(3) 0.032(2) 0.0201(16) 0.0007(15) 0.0077(17) 0.0223(19)
O11 0.0362(17) 0.036(2) 0.0177(15) -0.0013(14) 0.0069(13) -0.0024(15)
O12 0.0261(16) 0.0214(18) 0.0294(16) -0.0046(14) 0.0072(13) -0.0004(13)
O13 0.0350(17) 0.0234(18) 0.0256(16) -0.0034(14) 0.0101(13) -0.0052(14)
N47 0.0201(17) 0.0152(19) 0.0243(18) 0.0034(15) 0.0056(14) 0.0002(14)
O15 0.0198(15) 0.0219(18) 0.0358(18) 0.0072(14) 0.0086(13) 0.0003(13)
O16 0.0340(17) 0.031(2) 0.0183(15) 0.0000(14) 0.0020(12) -0.0004(15)
O17 0.065(2) 0.034(2) 0.0213(16) 0.0073(15) 0.0161(16) 0.0224(19)
O18 0.0236(15) 0.0213(17) 0.0206(15) -0.0019(12) 0.0024(12) 0.0014(12)
O19 0.0443(19) 0.0226(18) 0.0232(15) 0.0021(14) 0.0166(14) -0.0046(15)
O20 0.0371(19) 0.051(3) 0.0320(18) 0.0006(17) 0.0172(15) 0.0145(17)
O21 0.040(2) 0.126(5) 0.030(2) 0.006(2) 0.0034(17) 0.031(3)
O22 0.0261(17) 0.041(2) 0.049(2) -0.0131(18) 0.0106(15) -0.0066(15)
N46 0.036(2) 0.029(2) 0.0145(17) -0.0029(15) 0.0066(15) -0.0065(17)
N2 0.0237(18) 0.018(2) 0.0182(17) -0.0017(14) 0.0050(14) 0.0031(15)
N3 0.0158(16) 0.0188(19) 0.0165(16) 0.0041(14) 0.0013(13) 0.0028(14)
N4 0.0252(18) 0.0162(19) 0.0165(16) 0.0008(14) 0.0027(14) -0.0027(15)
N5 0.0220(17) 0.019(2) 0.0205(17) 0.0023(14) 0.0096(14) 0.0027(15)
N6 0.0197(16) 0.0170(19) 0.0172(16) -0.0028(14) 0.0047(13) -0.0017(14)
C60 0.019(2) 0.023(2) 0.0190(19) -0.0071(18) 0.0055(16) 0.0006(17)
O30 0.0263(16) 0.0215(18) 0.0295(16) 0.0074(14) 0.0063(13) -0.0004(13)
N9 0.0305(19) 0.024(2) 0.0196(17) -0.0019(16) 0.0140(15) -0.0046(16)
O35 0.035(2) 0.050(3) 0.069(3) 0.026(2) 0.0030(19) -0.0008(18)
C1 0.053(4) 0.068(5) 0.033(3) -0.002(3) 0.001(3) -0.031(3)
C2 0.035(3) 0.029(3) 0.025(2) -0.004(2) 0.007(2) -0.013(2)
C3 0.029(2) 0.023(3) 0.022(2) -0.0043(18) 0.0065(17) 0.0005(19)
C4 0.026(2) 0.022(2) 0.025(2) -0.0034(19) 0.0088(18) 0.0009(19)
C5 0.029(2) 0.025(3) 0.020(2) -0.0045(19) 0.0036(17) 0.0003(19)
C6 0.0164(19) 0.016(2) 0.023(2) -0.0022(17) 0.0055(16) -0.0022(16)
C7 0.0179(19) 0.018(2) 0.0192(19) 0.0012(17) 0.0033(15) -0.0010(16)
C8 0.0133(18) 0.013(2) 0.023(2) 0.0001(16) 0.0035(15) -0.0023(15)
C9 0.0188(19) 0.013(2) 0.023(2) -0.0019(17) 0.0050(15) -0.0043(16)
C10 0.0171(19) 0.019(2) 0.023(2) 0.0028(17) 0.0041(16) 0.0009(17)
C11 0.0174(19) 0.016(2) 0.021(2) 0.0068(17) -0.0004(15) 0.0035(17)
C12 0.017(2) 0.025(3) 0.047(3) 0.003(2) 0.0085(19) -0.0007(18)
C13 0.026(2) 0.026(3) 0.051(3) 0.008(2) 0.010(2) -0.004(2)
C14 0.021(2) 0.037(3) 0.057(3) 0.011(3) -0.004(2) -0.004(2)
C15 0.0163(18) 0.012(2) 0.0186(19) 0.0004(16) 0.0059(15) -0.0006(15)
C16 0.0163(18) 0.014(2) 0.0193(19) -0.0002(16) 0.0025(15) -0.0039(16)
C17 0.0175(19) 0.019(2) 0.0168(19) 0.0020(17) 0.0028(15) -0.0006(16)
C18 0.026(2) 0.017(2) 0.020(2) 0.0013(17) 0.0070(16) 0.0005(17)
C19 0.025(2) 0.022(2) 0.022(2) 0.0031(18) 0.0075(17) 0.0026(18)
C20 0.027(2) 0.026(3) 0.015(2) 0.0029(18) 0.0025(17) 0.0008(19)
C21 0.027(2) 0.029(3) 0.048(3) 0.005(2) 0.012(2) -0.002(2)
C22 0.029(2) 0.022(3) 0.025(2) 0.0003(18) 0.0008(18) -0.0031(18)
C23 0.031(3) 0.036(3) 0.052(3) -0.001(3) 0.008(2) -0.004(2)
C24 0.021(2) 0.012(2) 0.021(2) 0.0009(16) 0.0049(16) -0.0019(16)
C25 0.033(3) 0.040(3) 0.033(3) -0.010(2) 0.013(2) -0.008(2)
C26 0.036(3) 0.076(5) 0.058(4) -0.031(3) 0.020(3) -0.016(3)
C27 0.059(4) 0.034(4) 0.062(4) 0.001(3) 0.007(3) -0.012(3)
C28 0.029(2) 0.019(3) 0.042(3) 0.010(2) 0.007(2) -0.0025(19)
C29 0.027(3) 0.041(3) 0.072(4) 0.001(3) 0.025(3) -0.007(2)
C30 0.034(3) 0.061(5) 0.072(4) 0.019(4) -0.005(3) -0.003(3)
C31 0.028(2) 0.027(3) 0.034(3) -0.003(2) 0.005(2) -0.004(2)
C32 0.025(2) 0.020(2) 0.024(2) 0.0030(18) 0.0040(17) 0.0031(18)
N45 0.033(2) 0.020(2) 0.0152(16) -0.0008(14) 0.0033(14) -0.0062(16)
C34 0.027(2) 0.022(2) 0.0174(19) 0.0044(17) 0.0029(17) 0.0012(18)
C35 0.030(2) 0.018(2) 0.017(2) -0.0019(17) 0.0044(17) 0.0007(18)
C36 0.0100(17) 0.019(2) 0.0195(19) 0.0019(16) 0.0020(14) 0.0005(15)
C37 0.0175(19) 0.021(2) 0.0180(19) -0.0024(17) 0.0048(15) -0.0063(16)
C38 0.0170(19) 0.013(2) 0.023(2) -0.0007(16) 0.0085(16) 0.0000(15)
C39 0.0184(19) 0.013(2) 0.019(2) -0.0034(16) 0.0063(15) -0.0052(16)
C40 0.021(2) 0.015(2) 0.022(2) -0.0005(17) 0.0035(16) 0.0026(17)
C41 0.021(2) 0.036(3) 0.046(3) 0.012(2) 0.010(2) -0.006(2)
C42 0.037(3) 0.101(6) 0.049(3) 0.017(4) 0.020(3) -0.001(3)
C43 0.052(3) 0.025(3) 0.045(3) -0.012(2) 0.016(3) -0.004(2)
C44 0.026(2) 0.015(2) 0.043(3) -0.004(2) 0.009(2) -0.0012(18)
C45 0.019(2) 0.044(4) 0.080(4) 0.024(3) 0.009(2) -0.007(2)
C46 0.038(3) 0.029(3) 0.074(4) 0.002(3) 0.004(3) -0.011(2)
C47 0.0140(18) 0.020(2) 0.0175(19) 0.0018(16) 0.0051(15) 0.0021(16)
C48 0.0145(18) 0.017(2) 0.0184(19) -0.0013(16) 0.0064(15) -0.0051(16)
C49 0.0151(19) 0.025(3) 0.021(2) -0.0013(18) 0.0042(15) 0.0012(17)
C61 0.026(2) 0.025(3) 0.017(2) 0.0002(17) 0.0083(17) 0.0031(18)
C51 0.035(2) 0.029(3) 0.025(2) 0.003(2) 0.010(2) 0.002(2)
C52 0.042(3) 0.065(4) 0.049(3) 0.014(3) 0.027(3) 0.027(3)
C53 0.030(2) 0.024(3) 0.024(2) -0.0065(19) 0.0082(18) -0.0034(19)
C54 0.030(2) 0.031(3) 0.024(2) -0.003(2) 0.0104(19) 0.001(2)
C55 0.029(3) 0.052(4) 0.053(3) -0.017(3) 0.004(2) -0.003(2)
C56 0.0152(19) 0.015(2) 0.023(2) -0.0010(17) 0.0075(16) 0.0021(16)
C57 0.035(3) 0.041(3) 0.028(2) 0.004(2) 0.004(2) -0.006(2)
C58 0.047(3) 0.033(3) 0.059(4) -0.009(3) 0.026(3) -0.010(3)

loop_
_atom_type_symbol
_atom_type_description
_atom_type_scat_dispersion_real
_atom_type_scat_dispersion_imag
_atom_type_scat_source
C C 0.0033 0.0016 'International Tables Vol C Tables 4.2.6.8 and 6.1.1.4'
H H 0.0000 0.0000 'International Tables Vol C Tables 4.2.6.8 and 6.1.1.4'
N N 0.0061 0.0033 'International Tables Vol C Tables 4.2.6.8 and 6.1.1.4'
O O 0.0106 0.0060 'International Tables Vol C Tables 4.2.6.8 and 6.1.1.4'

loop_
_geom_angle_atom_site_label_1
_geom_angle_atom_site_label_2
_geom_angle_atom_site_label_3
_geom_angle
C3 O36 C2 121.4(3)
H96 O1S H95 98(6)
C11 N40 C10 120.8(4)
C11 N40 H108 119.6
C10 N40 H108 119.6
C11 O3 C12 121.7(3)
C20 O6 C21 114.5(4)
C22 O8 C23 115.5(4)
C32 O13 C31 120.0(3)
C60 N47 C40 119.6(4)
C60 N47 H106 120.2
C40 N47 H106 120.2
C60 O15 C41 121.1(3)
C51 O20 C52 115.7(4)
C54 O22 C55 115.5(4)
C3 N46 C4 121.0(4)
C3 N46 H46 119.5
C4 N46 H46 119.5
C5 N2 C6 127.5(4)
C5 N2 H2 116.2
C6 N2 H2 116.2
C9 N3 C8 128.1(3)
C9 N3 H3 116.0
C8 N3 H3 116.0
C17 N4 C18 121.4(4)
C17 N4 H4 119.3
C18 N4 H4 119.3
C35 N5 C36 127.2(4)
C35 N5 H5 116.4
C36 N5 H5 116.4
C39 N6 C38 128.7(3)
C39 N6 H6 115.7
C38 N6 H6 115.7
O30 C60 N47 124.7(4)
O30 C60 O15 124.5(4)
N47 C60 O15 110.8(4)
C49 N9 C61 121.5(4)
C49 N9 H9 119.3
C61 N9 H9 119.3
C2 C1 H1A 109.5
C2 C1 H1B 109.5
H1A C1 H1B 109.5
C2 C1 H1C 109.5
H1A C1 H1C 109.5
H1B C1 H1C 109.5
O36 C2 C27 109.3(4)
O36 C2 C26 111.7(4)
C27 C2 C26 112.3(5)
O36 C2 C1 102.7(4)
C27 C2 C1 110.1(5)
C26 C2 C1 110.3(5)
O11 C3 N46 123.8(4)
O11 C3 O36 124.5(4)
N46 C3 O36 111.7(4)
N46 C4 C25 110.0(4)
N46 C4 C5 110.8(4)
C25 C4 C5 107.3(4)
N46 C4 H4A 109.6
C25 C4 H4A 109.6
C5 C4 H4A 109.6
O10 C5 N2 125.7(4)
O10 C5 C4 120.8(4)
N2 C5 C4 113.5(4)
C7 C6 C24 120.4(4)
C7 C6 N2 122.0(4)
C24 C6 N2 117.5(4)
C6 C7 C8 119.5(4)
C6 C7 H7 120.2
C8 C7 H7 120.2
C15 C8 C7 120.4(4)
C15 C8 N3 123.5(4)
C7 C8 N3 116.1(3)
O4 C9 N3 124.6(4)
O4 C9 C10 120.9(4)
N3 C9 C10 114.5(3)
N40 C10 C9 110.3(3)
N40 C10 C28 110.1(4)
C9 C10 C28 109.8(3)
N40 C10 H10 108.9
C9 C10 H10 108.9
C28 C10 H10 108.9
O12 C11 O3 125.3(4)
O12 C11 N40 124.5(4)
O3 C11 N40 110.2(4)
O3 C12 C14 109.9(4)
O3 C12 C29 101.0(4)
C14 C12 C29 112.0(4)
O3 C12 C13 110.4(4)
C14 C12 C13 111.9(4)
C29 C12 C13 111.1(4)
C12 C13 H13A 109.5
C12 C13 H13B 109.5
H13A C13 H13B 109.5
C12 C13 H13C 109.5
H13A C13 H13C 109.5
H13B C13 H13C 109.5
C12 C14 H14A 109.5
C12 C14 H14B 109.5
H14A C14 H14B 109.5
C12 C14 H14C 109.5
H14A C14 H14C 109.5
H14B C14 H14C 109.5
C8 C15 C16 119.4(4)
C8 C15 H15 120.3
C16 C15 H15 120.3
C15 C16 C24 120.7(4)
C15 C16 C17 117.5(4)
C24 C16 C17 121.8(4)
O5 C17 N4 123.1(4)
O5 C17 C16 121.0(4)
N4 C17 C16 115.9(4)
N4 C18 C22 114.9(4)
N4 C18 C19 110.0(3)
C22 C18 C19 110.4(4)
N4 C18 H18 107.1
C22 C18 H18 107.1
C19 C18 H18 107.1
C20 C19 C18 112.6(4)
C20 C19 H19A 109.1
C18 C19 H19A 109.1
C20 C19 H19B 109.1
C18 C19 H19B 109.1
H19A C19 H19B 107.8
O7 C20 O6 124.0(4)
O7 C20 C19 123.7(4)
O6 C20 C19 112.1(4)
O6 C21 H21A 109.5
O6 C21 H21B 109.5
H21A C21 H21B 109.5
O6 C21 H21C 109.5
H21A C21 H21C 109.5
H21B C21 H21C 109.5
O9 C22 O8 124.4(4)
O9 C22 C18 122.4(4)
O8 C22 C18 113.2(4)
O8 C23 H23A 109.5
O8 C23 H23B 109.5
H23A C23 H23B 109.5
O8 C23 H23C 109.5
H23A C23 H23C 109.5
H23B C23 H23C 109.5
C6 C24 C16 119.6(4)
C6 C24 H24 120.2
C16 C24 H24 120.2
C4 C25 H25A 109.5
C4 C25 H25B 109.5
H25A C25 H25B 109.5
C4 C25 H25C 109.5
H25A C25 H25C 109.5
H25B C25 H25C 109.5
C2 C26 H26A 109.5
C2 C26 H26B 109.5
H26A C26 H26B 109.5
C2 C26 H26C 109.5
H26A C26 H26C 109.5
H26B C26 H26C 109.5
C2 C27 H27A 109.5
C2 C27 H27B 109.5
H27A C27 H27B 109.5
C2 C27 H27C 109.5
H27A C27 H27C 109.5
H27B C27 H27C 109.5
C10 C28 H28A 109.5
C10 C28 H28B 109.5
H28A C28 H28B 109.5
C10 C28 H28C 109.5
H28A C28 H28C 109.5
H28B C28 H28C 109.5
C12 C29 H29A 109.5
C12 C29 H29B 109.5
H29A C29 H29B 109.5
C12 C29 H29C 109.5
H29A C29 H29C 109.5
H29B C29 H29C 109.5
C31 C30 H30A 109.5
C31 C30 H30B 109.5
H30A C30 H30B 109.5
C31 C30 H30C 109.5
H30A C30 H30C 109.5
H30B C30 H30C 109.5
O13 C31 C30 110.6(4)
O13 C31 C43 109.0(4)
C30 C31 C43 113.5(5)
O13 C31 C58 102.6(4)
C30 C31 C58 111.3(5)
C43 C31 C58 109.3(5)
O16 C32 N45 123.7(4)
O16 C32 O13 124.9(4)
N45 C32 O13 111.4(4)
C32 N45 C34 119.5(3)
C32 N45 H33 120.2
C34 N45 H33 120.2
N45 C34 C57 109.8(3)
N45 C34 C35 111.3(4)
C57 C34 C35 108.4(4)
N45 C34 H34 109.1
C57 C34 H34 109.1
C35 C34 H34 109.1
O17 C35 N5 125.3(4)
O17 C35 C34 121.0(4)
N5 C35 C34 113.7(4)
C37 C36 C56 119.5(4)
C37 C36 N5 123.5(4)
C56 C36 N5 116.9(4)
C36 C37 C38 119.9(4)
C36 C37 H37 120.0
C38 C37 H37 120.0
C47 C38 C37 120.6(4)
C47 C38 N6 124.0(4)
C37 C38 N6 115.4(4)
O18 C39 N6 124.4(4)
O18 C39 C40 121.5(4)
N6 C39 C40 113.9(3)
N47 C40 C39 111.6(3)
N47 C40 C44 109.4(3)
C39 C40 C44 107.9(3)
N47 C40 H107 109.3
C39 C40 H107 109.3
C44 C40 H107 109.3
O15 C41 C46 110.5(4)
O15 C41 C42 109.8(4)
C46 C41 C42 113.3(5)
O15 C41 C45 102.3(4)
C46 C41 C45 109.6(5)
C42 C41 C45 110.7(5)
C41 C42 H42A 109.5
C41 C42 H42B 109.5
H42A C42 H42B 109.5
C41 C42 H42C 109.5
H42A C42 H42C 109.5
H42B C42 H42C 109.5
C31 C43 H43A 109.5
C31 C43 H43B 109.5
H43A C43 H43B 109.5
C31 C43 H43C 109.5
H43A C43 H43C 109.5
H43B C43 H43C 109.5
C40 C44 H44A 109.5
C40 C44 H44B 109.5
H44A C44 H44B 109.5
C40 C44 H44C 109.5
H44A C44 H44C 109.5
H44B C44 H44C 109.5
C41 C45 H45A 109.5
C41 C45 H45B 109.5
H45A C45 H45B 109.5
C41 C45 H45C 109.5
H45A C45 H45C 109.5
H45B C45 H45C 109.5
C41 C46 H46A 109.5
C41 C46 H46B 109.5
H46A C46 H46B 109.5
C41 C46 H46C 109.5
H46A C46 H46C 109.5
H46B C46 H46C 109.5
C48 C47 C38 118.9(4)
C48 C47 H105 120.6
C38 C47 H105 120.6
C56 C48 C47 121.3(4)
C56 C48 C49 119.9(4)
C47 C48 C49 118.8(4)
O19 C49 N9 123.5(4)
O19 C49 C48 121.0(4)
N9 C49 C48 115.5(4)
N9 C61 C53 112.0(3)
N9 C61 C51 109.3(3)
C53 C61 C51 110.6(4)
N9 C61 H50 108.3
C53 C61 H50 108.3
C51 C61 H50 108.3
O21 C51 O20 123.1(4)
O21 C51 C61 125.9(4)
O20 C51 C61 110.9(4)
O20 C52 H52A 109.5
O20 C52 H52B 109.5
H52A C52 H52B 109.5
O20 C52 H52C 109.5
H52A C52 H52C 109.5
H52B C52 H52C 109.5
C54 C53 C61 112.3(4)
C54 C53 H53A 109.1
C61 C53 H53A 109.1
C54 C53 H53B 109.1
C61 C53 H53B 109.1
H53A C53 H53B 107.9
O35 C54 O22 123.1(5)
O35 C54 C53 125.4(5)
O22 C54 C53 111.4(4)
O22 C55 H55A 109.5
O22 C55 H55B 109.5
H55A C55 H55B 109.5
O22 C55 H55C 109.5
H55A C55 H55C 109.5
H55B C55 H55C 109.5
C48 C56 C36 119.8(4)
C48 C56 H56 120.1
C36 C56 H56 120.1
C34 C57 H57A 109.5
C34 C57 H57B 109.5
H57A C57 H57B 109.5
C34 C57 H57C 109.5
H57A C57 H57C 109.5
H57B C57 H57C 109.5
C31 C58 H58A 109.5
C31 C58 H58B 109.5
H58A C58 H58B 109.5
C31 C58 H58C 109.5
H58A C58 H58C 109.5
H58B C58 H58C 109.5

loop_
_geom_bond_atom_site_label_1
_geom_bond_atom_site_label_2
_geom_bond_distance
O36 C3 1.345(5)
O36 C2 1.468(5)
O1S H96 0.92(8)
O1S H95 0.93(8)
N40 C11 1.346(5)
N40 C10 1.445(5)
N40 H108 0.8600
O3 C11 1.342(5)
O3 C12 1.484(5)
O4 C9 1.232(5)
O5 C17 1.237(5)
O6 C20 1.331(6)
O6 C21 1.448(6)
O7 C20 1.201(6)
O8 C22 1.335(6)
O8 C23 1.454(6)
O9 C22 1.211(5)
O10 C5 1.214(6)
O11 C3 1.232(5)
O12 C11 1.225(5)
O13 C32 1.350(5)
O13 C31 1.489(6)
N47 C60 1.336(6)
N47 C40 1.455(5)
N47 H106 0.8600
O15 C60 1.357(5)
O15 C41 1.477(5)
O16 C32 1.228(5)
O17 C35 1.213(5)
O18 C39 1.237(5)
O19 C49 1.223(5)
O20 C51 1.345(5)
O20 C52 1.451(6)
O21 C51 1.192(6)
O22 C54 1.337(6)
O22 C55 1.455(6)
N46 C3 1.343(6)
N46 C4 1.456(6)
N46 H46 0.8600
N2 C5 1.358(5)
N2 C6 1.419(5)
N2 H2 0.8600
N3 C9 1.358(5)
N3 C8 1.410(5)
N3 H3 0.8600
N4 C17 1.343(6)
N4 C18 1.446(5)
N4 H4 0.8600
N5 C35 1.364(5)
N5 C36 1.412(5)
N5 H5 0.8600
N6 C39 1.357(5)
N6 C38 1.425(5)
N6 H6 0.8600
C60 O30 1.229(5)
N9 C49 1.359(6)
N9 C61 1.453(5)
N9 H9 0.8600
O35 C54 1.198(6)
C1 C2 1.524(7)
C1 H1A 0.9600
C1 H1B 0.9600
C1 H1C 0.9600
C2 C27 1.513(8)
C2 C26 1.514(7)
C4 C25 1.524(6)
C4 C5 1.551(6)
C4 H4A 0.9800
C6 C7 1.393(6)
C6 C24 1.394(6)
C7 C8 1.406(6)
C7 H7 0.9300
C8 C15 1.392(5)
C9 C10 1.529(6)
C10 C28 1.532(6)
C10 H10 0.9800
C12 C14 1.514(7)
C12 C29 1.519(7)
C12 C13 1.527(7)
C13 H13A 0.9600
C13 H13B 0.9600
C13 H13C 0.9600
C14 H14A 0.9600
C14 H14B 0.9600
C14 H14C 0.9600
C15 C16 1.394(6)
C15 H15 0.9300
C16 C24 1.398(6)
C16 C17 1.502(5)
C18 C22 1.530(6)
C18 C19 1.545(6)
C18 H18 0.9800
C19 C20 1.515(6)
C19 H19A 0.9700
C19 H19B 0.9700
C21 H21A 0.9600
C21 H21B 0.9600
C21 H21C 0.9600
C23 H23A 0.9600
C23 H23B 0.9600
C23 H23C 0.9600
C24 H24 0.9300
C25 H25A 0.9600
C25 H25B 0.9600
C25 H25C 0.9600
C26 H26A 0.9600
C26 H26B 0.9600
C26 H26C 0.9600
C27 H27A 0.9600
C27 H27B 0.9600
C27 H27C 0.9600
C28 H28A 0.9600
C28 H28B 0.9600
C28 H28C 0.9600
C29 H29A 0.9600
C29 H29B 0.9600
C29 H29C 0.9600
C30 C31 1.515(7)
C30 H30A 0.9600
C30 H30B 0.9600
C30 H30C 0.9600
C31 C43 1.516(7)
C31 C58 1.516(7)
C32 N45 1.348(6)
N45 C34 1.466(6)
N45 H33 0.8600
C34 C57 1.534(6)
C34 C35 1.547(6)
C34 H34 0.9800
C36 C37 1.392(6)
C36 C56 1.403(6)
C37 C38 1.401(6)
C37 H37 0.9300
C38 C47 1.392(5)
C39 C40 1.533(6)
C40 C44 1.535(6)
C40 H107 0.9800
C41 C46 1.513(8)
C41 C42 1.516(8)
C41 C45 1.535(7)
C42 H42A 0.9600
C42 H42B 0.9600
C42 H42C 0.9600
C43 H43A 0.9600
C43 H43B 0.9600
C43 H43C 0.9600
C44 H44A 0.9600
C44 H44B 0.9600
C44 H44C 0.9600
C45 H45A 0.9600
C45 H45B 0.9600
C45 H45C 0.9600
C46 H46A 0.9600
C46 H46B 0.9600
C46 H46C 0.9600
C47 C48 1.390(6)
C47 H105 0.9300
C48 C56 1.385(6)
C48 C49 1.511(5)
C61 C53 1.521(6)
C61 C51 1.529(6)
C61 H50 0.9800
C52 H52A 0.9600
C52 H52B 0.9600
C52 H52C 0.9600
C53 C54 1.507(7)
C53 H53A 0.9700
C53 H53B 0.9700
C55 H55A 0.9600
C55 H55B 0.9600
C55 H55C 0.9600
C56 H56 0.9300
C57 H57A 0.9600
C57 H57B 0.9600
C57 H57C 0.9600
C58 H58A 0.9600
C58 H58B 0.9600
C58 H58C 0.9600
